data_4068639
loop_
_publ_author_name
'Wu, Wei'
'Xu, Li'
'Shi, Jianwu'
'Qin, Xiling'
'Wang, Hua'

_publ_section_title
;
 &#x201C;One-Pot&#x201D; Reaction Involving Ring Formation of Silole,
 Thiophene Ring-Opening Alkynylation, and S&#x2212;S Coupling
;
_journal_issue 6
_journal_name_full Organometallics
_journal_page_first 1961
_journal_paper_doi 10.1021/om800994x
_journal_volume 28
_journal_year 2009
_chemical_formula_sum 'C38 H66 S4 Si8'
_chemical_formula_weight 875.87
_chemical_name_systematic
;

 ?

;
_space_group_IT_number 15
_symmetry_cell_setting monoclinic
_symmetry_space_group_name_Hall '-C 2yc'
_symmetry_space_group_name_H-M 'C 1 2/c 1'
_atom_sites_solution_hydrogens geom
_atom_sites_solution_primary direct
_atom_sites_solution_secondary difmap
_audit_creation_method SHELXL-97
_cell_angle_alpha 90.00
_cell_angle_beta 92.509(5)
_cell_angle_gamma 90.00
_cell_formula_units_Z 4
_cell_length_a 33.244(9)
_cell_length_b 14.429(4)
_cell_length_c 11.137(3)
_cell_measurement_reflns_used 2088
_cell_measurement_temperature 296(2)
_cell_measurement_theta_max 22.54
_cell_measurement_theta_min 2.82
_cell_volume 5337(3)
_computing_cell_refinement 'Bruker SMART'
_computing_data_collection 'Bruker SMART'
_computing_data_reduction 'Bruker SAINT'
_computing_molecular_graphics 'Bruker SHELXTL'
_computing_publication_material 'Bruker SHELXTL'
_computing_structure_refinement 'SHELXL-97 (Sheldrick, 1997)'
_computing_structure_solution 'SHELXS-97 (Sheldrick, 1990)'
_diffrn_ambient_temperature 296(2)
_diffrn_measured_fraction_theta_full 0.999
_diffrn_measured_fraction_theta_max 0.999
_diffrn_measurement_device_type 'CCD area detector'
_diffrn_measurement_method 'phi and omega scans'
_diffrn_radiation_monochromator graphite
_diffrn_radiation_source 'fine-focus sealed tube'
_diffrn_radiation_type MoK\a
_diffrn_radiation_wavelength 0.71073
_diffrn_reflns_av_R_equivalents 0.0442
_diffrn_reflns_av_sigmaI/netI 0.0531
_diffrn_reflns_limit_h_max 34
_diffrn_reflns_limit_h_min -39
_diffrn_reflns_limit_k_max 13
_diffrn_reflns_limit_k_min -17
_diffrn_reflns_limit_l_max 13
_diffrn_reflns_limit_l_min -13
_diffrn_reflns_number 13538
_diffrn_reflns_theta_full 25.00
_diffrn_reflns_theta_max 25.00
_diffrn_reflns_theta_min 2.32
_exptl_absorpt_coefficient_mu 0.381
_exptl_absorpt_correction_T_max 0.9665
_exptl_absorpt_correction_T_min 0.8877
_exptl_absorpt_correction_type multi-scan
_exptl_absorpt_process_details SADABS
_exptl_crystal_colour Colorless
_exptl_crystal_density_diffrn 1.090
_exptl_crystal_density_meas 0
_exptl_crystal_density_method 'not measured'
_exptl_crystal_description Block
_exptl_crystal_F_000 1880
_exptl_crystal_size_max 0.32
_exptl_crystal_size_mid 0.22
_exptl_crystal_size_min 0.09
_refine_diff_density_max 0.255
_refine_diff_density_min -0.181
_refine_diff_density_rms 0.044
_refine_ls_extinction_method none
_refine_ls_goodness_of_fit_ref 1.004
_refine_ls_matrix_type full
_refine_ls_number_parameters 226
_refine_ls_number_reflns 4708
_refine_ls_number_restraints 0
_refine_ls_restrained_S_all 1.004
_refine_ls_R_factor_all 0.0849
_refine_ls_R_factor_gt 0.0442
_refine_ls_shift/su_max 0.001
_refine_ls_shift/su_mean 0.000
_refine_ls_structure_factor_coef Fsqd
_refine_ls_weighting_details 'calc w=1/[\s^2^(Fo^2^)+(0.0482P)^2^+0.0000P] where P=(Fo^2^+2Fc^2^)/3'
_refine_ls_weighting_scheme calc
_refine_ls_wR_factor_gt 0.0974
_refine_ls_wR_factor_ref 0.1082
_reflns_number_gt 2956
_reflns_number_total 4708
_reflns_threshold_expression >2sigma(I)
_cod_data_source_file om800994x_si_001.cif
_cod_data_source_block njy1
_cod_depositor_comments
;
The following automatic conversions were performed:

'_symmetry_cell_setting' value 'Monoclinic' changed to 'monoclinic'
according to /home/saulius/struct/CIF-dictionaries/cif_core.dic
dictionary named 'cif_core.dic' version 2.4.2 from
2011-04-26.

'_exptl_absorpt_correction_type' value 'Multi-scan'
changed to 'multi-scan' according to
/home/saulius/struct/CIF-dictionaries/cif_core.dic dictionary named
'cif_core.dic' version 2.4.2 from 2011-04-26.

Automatic conversion script
Id: cif_fix_values 1715 2011-07-08 13:25:40Z adriana 
;
_cod_original_sg_symbol_H-M C2/c
_cod_database_code 4068639

loop_
_symmetry_equiv_pos_as_xyz
'x, y, z'
'-x, y, -z+1/2'
'x+1/2, y+1/2, z'
'-x+1/2, y+1/2, -z+1/2'
'-x, -y, -z'
'x, -y, z-1/2'
'-x+1/2, -y+1/2, -z'
'x+1/2, -y+1/2, z-1/2'

loop_
_atom_site_label
_atom_site_type_symbol
_atom_site_fract_x
_atom_site_fract_y
_atom_site_fract_z
_atom_site_U_iso_or_equiv
_atom_site_adp_type
_atom_site_occupancy
_atom_site_symmetry_multiplicity
_atom_site_calc_flag
_atom_site_refinement_flags
S1 S 0.169162(17) 0.14346(5) 1.01674(5) 0.05847(18) Uani 1 1 d .
S2 S 0.027782(16) 0.36616(5) 0.71337(6) 0.06317(19) Uani 1 1 d .
Si1 Si 0.10824(2) 0.09128(6) 1.20686(6) 0.0731(2) Uani 1 1 d .
Si2 Si 0.044387(17) 0.24193(5) 0.95895(5) 0.05216(19) Uani 1 1 d .
Si3 Si 0.13750(2) 0.43827(6) 0.47077(6) 0.0731(2) Uani 1 1 d .
Si4 Si 0.203721(18) 0.21671(6) 0.78233(6) 0.0616(2) Uani 1 1 d .
C1 C 0.05698(6) 0.29521(16) 0.81110(18) 0.0470(6) Uani 1 1 d .
C2 C 0.09637(6) 0.28209(15) 0.78731(17) 0.0422(6) Uani 1 1 d .
C3 C 0.15986(6) 0.20231(15) 0.88322(17) 0.0471(6) Uani 1 1 d .
C4 C 0.09749(6) 0.20105(15) 0.98037(17) 0.0441(6) Uani 1 1 d .
C5 C 0.12054(6) 0.15251(16) 1.06548(18) 0.0512(6) Uani 1 1 d .
C6 C 0.11989(6) 0.22861(14) 0.87838(16) 0.0409(5) Uani 1 1 d .
C7 C 0.12344(6) 0.36528(17) 0.5973(2) 0.0587(7) Uani 1 1 d .
C8 C 0.11305(6) 0.32394(16) 0.68411(18) 0.0485(6) Uani 1 1 d .
C9 C 0.00758(7) 0.14559(19) 0.9420(2) 0.0845(9) Uani 1 1 d .
H9A H 0.0022 0.1210 1.0198 0.127 Uiso 1 1 calc R
H9B H 0.0185 0.0976 0.8934 0.127 Uiso 1 1 calc R
H9C H -0.0170 0.1683 0.9042 0.127 Uiso 1 1 calc R
C10 C 0.24636(7) 0.1499(2) 0.8527(2) 0.0971(11) Uani 1 1 d .
H10A H 0.2694 0.1553 0.8041 0.146 Uiso 1 1 calc R
H10B H 0.2389 0.0858 0.8587 0.146 Uiso 1 1 calc R
H10C H 0.2528 0.1740 0.9315 0.146 Uiso 1 1 calc R
C11 C 0.19253(8) 0.1674(2) 0.6310(2) 0.0809(9) Uani 1 1 d .
H11A H 0.2154 0.1758 0.5823 0.121 Uiso 1 1 calc R
H11B H 0.1696 0.1983 0.5943 0.121 Uiso 1 1 calc R
H11C H 0.1869 0.1024 0.6381 0.121 Uiso 1 1 calc R
C12 C 0.21879(7) 0.33994(19) 0.7711(2) 0.0837(9) Uani 1 1 d .
H12A H 0.2411 0.3452 0.7195 0.126 Uiso 1 1 calc R
H12B H 0.2266 0.3629 0.8496 0.126 Uiso 1 1 calc R
H12C H 0.1965 0.3756 0.7385 0.126 Uiso 1 1 calc R
C13 C 0.02850(7) 0.3308(2) 1.0682(2) 0.0796(9) Uani 1 1 d .
H13A H 0.0224 0.3012 1.1424 0.119 Uiso 1 1 calc R
H13B H 0.0050 0.3625 1.0360 0.119 Uiso 1 1 calc R
H13C H 0.0499 0.3746 1.0825 0.119 Uiso 1 1 calc R
C14 C 0.15501(9) 0.0799(2) 1.3028(2) 0.1106(12) Uani 1 1 d .
H14A H 0.1748 0.0464 1.2600 0.166 Uiso 1 1 calc R
H14B H 0.1492 0.0471 1.3750 0.166 Uiso 1 1 calc R
H14C H 0.1652 0.1405 1.3231 0.166 Uiso 1 1 calc R
C15 C 0.14855(9) 0.5555(2) 0.5315(3) 0.1077(11) Uani 1 1 d .
H15A H 0.1248 0.5806 0.5650 0.162 Uiso 1 1 calc R
H15B H 0.1570 0.5951 0.4681 0.162 Uiso 1 1 calc R
H15C H 0.1696 0.5515 0.5931 0.162 Uiso 1 1 calc R
C16 C 0.09395(10) 0.4443(3) 0.3641(3) 0.1369(15) Uani 1 1 d .
H16A H 0.0713 0.4696 0.4036 0.205 Uiso 1 1 calc R
H16B H 0.0874 0.3832 0.3353 0.205 Uiso 1 1 calc R
H16C H 0.1003 0.4832 0.2977 0.205 Uiso 1 1 calc R
C17 C 0.18245(10) 0.3892(3) 0.4053(3) 0.1773(17) Uani 1 1 d .
H17A H 0.1763 0.3285 0.3741 0.266 Uiso 1 1 calc R
H17B H 0.2037 0.3848 0.4661 0.266 Uiso 1 1 calc R
H17C H 0.1908 0.4284 0.3414 0.266 Uiso 1 1 calc R
C18 C 0.08926(9) -0.0249(2) 1.1664(3) 0.1201(13) Uani 1 1 d .
H18A H 0.0649 -0.0192 1.1174 0.180 Uiso 1 1 calc R
H18B H 0.0839 -0.0587 1.2382 0.180 Uiso 1 1 calc R
H18C H 0.1091 -0.0573 1.1225 0.180 Uiso 1 1 calc R
C19 C 0.06915(11) 0.1542(3) 1.2864(3) 0.1629(17) Uani 1 1 d .
H19A H 0.0452 0.1589 1.2353 0.244 Uiso 1 1 calc R
H19B H 0.0787 0.2152 1.3069 0.244 Uiso 1 1 calc R
H19C H 0.0632 0.1213 1.3584 0.244 Uiso 1 1 calc R

loop_
_atom_site_aniso_label
_atom_site_aniso_U_11
_atom_site_aniso_U_22
_atom_site_aniso_U_33
_atom_site_aniso_U_23
_atom_site_aniso_U_13
_atom_site_aniso_U_12
S1 0.0547(3) 0.0732(5) 0.0474(3) 0.0077(3) 0.0000(3) 0.0121(3)
S2 0.0358(3) 0.0878(5) 0.0653(4) 0.0188(3) -0.0050(3) -0.0018(3)
Si1 0.0842(5) 0.0833(6) 0.0524(4) 0.0230(4) 0.0094(4) -0.0010(4)
Si2 0.0390(3) 0.0723(5) 0.0458(3) 0.0033(3) 0.0078(3) -0.0080(3)
Si3 0.0781(5) 0.0874(6) 0.0555(4) 0.0251(4) 0.0204(4) 0.0051(4)
Si4 0.0416(3) 0.0942(6) 0.0498(4) 0.0003(4) 0.0093(3) 0.0116(4)
C1 0.0349(11) 0.0608(15) 0.0446(12) 0.0011(11) -0.0047(9) -0.0058(10)
C2 0.0366(11) 0.0522(14) 0.0380(11) 0.0011(10) 0.0035(9) -0.0044(10)
C3 0.0448(12) 0.0567(15) 0.0398(11) -0.0016(10) 0.0030(10) 0.0046(11)
C4 0.0441(11) 0.0510(14) 0.0374(11) 0.0006(10) 0.0030(9) -0.0066(10)
C5 0.0509(13) 0.0599(16) 0.0429(12) 0.0008(11) 0.0032(10) -0.0021(11)
C6 0.0400(11) 0.0462(14) 0.0366(11) -0.0019(10) 0.0034(9) -0.0042(10)
C7 0.0516(13) 0.0674(17) 0.0578(14) 0.0112(13) 0.0106(11) 0.0050(12)
C8 0.0337(11) 0.0653(16) 0.0466(12) 0.0032(11) 0.0040(10) 0.0004(10)
C9 0.0611(16) 0.103(2) 0.0906(19) 0.0117(17) 0.0114(14) -0.0298(15)
C10 0.0595(16) 0.157(3) 0.0761(18) 0.0091(19) 0.0123(14) 0.0388(17)
C11 0.0853(18) 0.103(2) 0.0549(15) -0.0050(15) 0.0141(13) 0.0222(16)
C12 0.0586(16) 0.114(2) 0.0793(18) 0.0069(17) 0.0115(14) -0.0201(15)
C13 0.0647(16) 0.115(2) 0.0593(15) -0.0099(15) 0.0094(13) 0.0168(15)
C14 0.132(3) 0.135(3) 0.0630(18) 0.0283(18) -0.0188(18) -0.012(2)
C15 0.119(2) 0.096(3) 0.109(2) 0.025(2) 0.010(2) -0.019(2)
C16 0.181(3) 0.137(3) 0.088(2) 0.043(2) -0.044(2) -0.021(3)
C17 0.201(3) 0.181(4) 0.161(3) 0.079(3) 0.130(3) 0.087(3)
C18 0.116(2) 0.100(3) 0.142(3) 0.049(2) -0.014(2) -0.033(2)
C19 0.200(3) 0.193(4) 0.103(2) 0.061(2) 0.089(2) 0.076(3)

loop_
_atom_type_symbol
_atom_type_description
_atom_type_scat_dispersion_real
_atom_type_scat_dispersion_imag
_atom_type_scat_source
C C 0.0033 0.0016 'International Tables Vol C Tables 4.2.6.8 and 6.1.1.4'
H H 0.0000 0.0000 'International Tables Vol C Tables 4.2.6.8 and 6.1.1.4'
Si Si 0.0817 0.0704 'International Tables Vol C Tables 4.2.6.8 and 6.1.1.4'
S S 0.1246 0.1234 'International Tables Vol C Tables 4.2.6.8 and 6.1.1.4'

loop_
_geom_angle_atom_site_label_1
_geom_angle_atom_site_label_2
_geom_angle_atom_site_label_3
_geom_angle
_geom_angle_site_symmetry_3
C3 S1 C5 95.64(10) .
C1 S2 S2 103.68(7) 2_556
C18 Si1 C19 108.95(17) .
C18 Si1 C14 109.30(15) .
C19 Si1 C14 110.94(16) .
C18 Si1 C5 108.06(12) .
C19 Si1 C5 110.94(13) .
C14 Si1 C5 108.59(12) .
C9 Si2 C13 112.21(12) .
C9 Si2 C4 113.07(11) .
C13 Si2 C4 115.36(10) .
C9 Si2 C1 112.85(11) .
C13 Si2 C1 111.78(11) .
C4 Si2 C1 89.74(9) .
C16 Si3 C17 113.24(18) .
C16 Si3 C7 107.69(13) .
C17 Si3 C7 108.84(14) .
C16 Si3 C15 109.37(16) .
C17 Si3 C15 110.25(17) .
C7 Si3 C15 107.24(13) .
C11 Si4 C12 110.59(12) .
C11 Si4 C10 107.64(13) .
C12 Si4 C10 108.84(13) .
C11 Si4 C3 111.65(11) .
C12 Si4 C3 111.29(11) .
C10 Si4 C3 106.64(11) .
C2 C1 S2 118.11(15) .
C2 C1 Si2 111.51(15) .
S2 C1 Si2 130.00(11) .
C1 C2 C8 120.50(18) .
C1 C2 C6 115.19(17) .
C8 C2 C6 124.18(17) .
C6 C3 S1 107.72(14) .
C6 C3 Si4 135.44(16) .
S1 C3 Si4 116.84(11) .
C5 C4 C6 112.96(18) .
C5 C4 Si2 137.74(16) .
C6 C4 Si2 109.30(14) .
C4 C5 S1 108.66(15) .
C4 C5 Si1 133.06(16) .
S1 C5 Si1 118.07(12) .
C3 C6 C4 115.02(18) .
C3 C6 C2 130.73(18) .
C4 C6 C2 114.24(17) .
C8 C7 Si3 174.7(2) .
C7 C8 C2 172.9(2) .
Si2 C9 H9A 109.5 .
Si2 C9 H9B 109.5 .
H9A C9 H9B 109.5 .
Si2 C9 H9C 109.5 .
H9A C9 H9C 109.5 .
H9B C9 H9C 109.5 .
Si4 C10 H10A 109.5 .
Si4 C10 H10B 109.5 .
H10A C10 H10B 109.5 .
Si4 C10 H10C 109.5 .
H10A C10 H10C 109.5 .
H10B C10 H10C 109.5 .
Si4 C11 H11A 109.5 .
Si4 C11 H11B 109.5 .
H11A C11 H11B 109.5 .
Si4 C11 H11C 109.5 .
H11A C11 H11C 109.5 .
H11B C11 H11C 109.5 .
Si4 C12 H12A 109.5 .
Si4 C12 H12B 109.5 .
H12A C12 H12B 109.5 .
Si4 C12 H12C 109.5 .
H12A C12 H12C 109.5 .
H12B C12 H12C 109.5 .
Si2 C13 H13A 109.5 .
Si2 C13 H13B 109.5 .
H13A C13 H13B 109.5 .
Si2 C13 H13C 109.5 .
H13A C13 H13C 109.5 .
H13B C13 H13C 109.5 .
Si1 C14 H14A 109.5 .
Si1 C14 H14B 109.5 .
H14A C14 H14B 109.5 .
Si1 C14 H14C 109.5 .
H14A C14 H14C 109.5 .
H14B C14 H14C 109.5 .
Si3 C15 H15A 109.5 .
Si3 C15 H15B 109.5 .
H15A C15 H15B 109.5 .
Si3 C15 H15C 109.5 .
H15A C15 H15C 109.5 .
H15B C15 H15C 109.5 .
Si3 C16 H16A 109.5 .
Si3 C16 H16B 109.5 .
H16A C16 H16B 109.5 .
Si3 C16 H16C 109.5 .
H16A C16 H16C 109.5 .
H16B C16 H16C 109.5 .
Si3 C17 H17A 109.5 .
Si3 C17 H17B 109.5 .
H17A C17 H17B 109.5 .
Si3 C17 H17C 109.5 .
H17A C17 H17C 109.5 .
H17B C17 H17C 109.5 .
Si1 C18 H18A 109.5 .
Si1 C18 H18B 109.5 .
H18A C18 H18B 109.5 .
Si1 C18 H18C 109.5 .
H18A C18 H18C 109.5 .
H18B C18 H18C 109.5 .
Si1 C19 H19A 109.5 .
Si1 C19 H19B 109.5 .
H19A C19 H19B 109.5 .
Si1 C19 H19C 109.5 .
H19A C19 H19C 109.5 .
H19B C19 H19C 109.5 .

loop_
_geom_bond_atom_site_label_1
_geom_bond_atom_site_label_2
_geom_bond_distance
_geom_bond_site_symmetry_2
S1 C3 1.728(2) .
S1 C5 1.732(2) .
S2 C1 1.756(2) .
S2 S2 2.0517(12) 2_556
Si1 C18 1.840(3) .
Si1 C19 1.844(3) .
Si1 C14 1.855(3) .
Si1 C5 1.866(2) .
Si2 C9 1.856(2) .
Si2 C13 1.860(3) .
Si2 C4 1.867(2) .
Si2 C1 1.881(2) .
Si3 C16 1.834(3) .
Si3 C17 1.834(3) .
Si3 C7 1.836(2) .
Si3 C15 1.853(3) .
Si4 C11 1.852(2) .
Si4 C12 1.853(3) .
Si4 C10 1.859(3) .
Si4 C3 1.891(2) .
C1 C2 1.361(2) .
C2 C8 1.431(3) .
C2 C6 1.472(3) .
C3 C6 1.380(3) .
C4 C5 1.383(3) .
C4 C6 1.441(3) .
C7 C8 1.200(3) .
C9 H9A 0.9600 .
C9 H9B 0.9600 .
C9 H9C 0.9600 .
C10 H10A 0.9600 .
C10 H10B 0.9600 .
C10 H10C 0.9600 .
C11 H11A 0.9600 .
C11 H11B 0.9600 .
C11 H11C 0.9600 .
C12 H12A 0.9600 .
C12 H12B 0.9600 .
C12 H12C 0.9600 .
C13 H13A 0.9600 .
C13 H13B 0.9600 .
C13 H13C 0.9600 .
C14 H14A 0.9600 .
C14 H14B 0.9600 .
C14 H14C 0.9600 .
C15 H15A 0.9600 .
C15 H15B 0.9600 .
C15 H15C 0.9600 .
C16 H16A 0.9600 .
C16 H16B 0.9600 .
C16 H16C 0.9600 .
C17 H17A 0.9600 .
C17 H17B 0.9600 .
C17 H17C 0.9600 .
C18 H18A 0.9600 .
C18 H18B 0.9600 .
C18 H18C 0.9600 .
C19 H19A 0.9600 .
C19 H19B 0.9600 .
C19 H19C 0.9600 .

loop_
_geom_torsion_atom_site_label_1
_geom_torsion_atom_site_label_2
_geom_torsion_atom_site_label_3
_geom_torsion_atom_site_label_4
_geom_torsion
_geom_torsion_site_symmetry_1
S2 S2 C1 C2 -179.15(15) 2_556
S2 S2 C1 Si2 -6.94(17) 2_556
C9 Si2 C1 C2 -115.53(17) .
C13 Si2 C1 C2 116.87(17) .
C4 Si2 C1 C2 -0.48(17) .
C9 Si2 C1 S2 71.85(19) .
C13 Si2 C1 S2 -55.75(18) .
C4 Si2 C1 S2 -173.11(16) .
S2 C1 C2 C8 -1.1(3) .
Si2 C1 C2 C8 -174.67(16) .
S2 C1 C2 C6 174.93(15) .
Si2 C1 C2 C6 1.3(2) .
C5 S1 C3 C6 0.49(17) .
C5 S1 C3 Si4 -179.91(13) .
C11 Si4 C3 C6 -57.8(3) .
C12 Si4 C3 C6 66.3(3) .
C10 Si4 C3 C6 -175.1(2) .
C11 Si4 C3 S1 122.74(14) .
C12 Si4 C3 S1 -113.14(14) .
C10 Si4 C3 S1 5.42(17) .
C9 Si2 C4 C5 -65.5(3) .
C13 Si2 C4 C5 65.6(3) .
C1 Si2 C4 C5 179.7(3) .
C9 Si2 C4 C6 114.37(16) .
C13 Si2 C4 C6 -114.59(16) .
C1 Si2 C4 C6 -0.47(15) .
C6 C4 C5 S1 0.4(2) .
Si2 C4 C5 S1 -179.74(16) .
C6 C4 C5 Si1 -173.98(17) .
Si2 C4 C5 Si1 5.9(4) .
C3 S1 C5 C4 -0.54(17) .
C3 S1 C5 Si1 174.84(13) .
C18 Si1 C5 C4 82.4(3) .
C19 Si1 C5 C4 -37.0(3) .
C14 Si1 C5 C4 -159.1(2) .
C18 Si1 C5 S1 -91.60(16) .
C19 Si1 C5 S1 149.03(17) .
C14 Si1 C5 S1 26.86(18) .
S1 C3 C6 C4 -0.3(2) .
Si4 C3 C6 C4 -179.81(17) .
S1 C3 C6 C2 178.17(18) .
Si4 C3 C6 C2 -1.3(4) .
C5 C4 C6 C3 -0.1(3) .
Si2 C4 C6 C3 -179.95(15) .
C5 C4 C6 C2 -178.82(18) .
Si2 C4 C6 C2 1.3(2) .
C1 C2 C6 C3 179.7(2) .
C8 C2 C6 C3 -4.4(4) .
C1 C2 C6 C4 -1.8(3) .
C8 C2 C6 C4 174.07(19) .
C16 Si3 C7 C8 -87(2) .
C17 Si3 C7 C8 150(2) .
C15 Si3 C7 C8 30(2) .
Si3 C7 C8 C2 37(4) .
C1 C2 C8 C7 17(2) .
C6 C2 C8 C7 -158.4(18) .
